data_1543492
loop_
_publ_author_name
'McKenzie, Christine J.'
'Nielsen, Lars Preuss'
'Sotofte, Inger'

_publ_section_title
;
 Dinuclear Silver(I) and Copper(II) Complexes of Hexadentate Macrocyclic
 Ligands Containing p-Xylyl Spacers
;
_journal_name_full 'Acta Chemica Scandinavica'
_journal_page_first 571
_journal_page_last 577
_journal_paper_doi 10.3891/acta.chem.scand.52-0571
_journal_volume 52
_journal_year 1998
_chemical_formula_sum 'C30 H42 Ag2 N6 O6'
_chemical_formula_weight 826.46
_space_group_IT_number 14
_symmetry_cell_setting monoclinic
_symmetry_Int_Tables_number 14
_symmetry_space_group_name_Hall '-P 2ybc'
_symmetry_space_group_name_H-M 'P 1 21/c 1'
_cell_angle_alpha 90
_cell_angle_beta 97.53(3)
_cell_angle_gamma 90
_cell_formula_units_Z 2
_cell_length_a 14.153(6)
_cell_length_b 12.263(4)
_cell_length_c 9.220(2)
_cell_volume 1586.4(9)
_diffrn_ambient_temperature 120
_diffrn_radiation_probe x-ray
_diffrn_radiation_type MoK\a
_diffrn_radiation_wavelength 0.71073
_exptl_absorpt_coefficient_mu 1.288
_exptl_crystal_density_diffrn 1.73
_exptl_crystal_F_000 840
_refine_ls_goodness_of_fit_ref 1.10
_refine_ls_number_parameters 292
_refine_ls_number_reflns 3646
_refine_ls_R_factor_gt 0.0367
_refine_ls_wR_factor_ref 0.0699
_cod_data_source_file Acta-Chem-Scand-1998-52-571-577.cif
_cod_data_source_block 1
_cod_original_sg_symbol_H-M 'P 21/c'
_cod_original_formula_sum 'C30 H42 N6 O6 Ag2'
_cod_database_code 1543492

loop_
_symmetry_equiv_pos_site_id
_symmetry_equiv_pos_as_xyz
1 x,y,z
2 -x,1/2+y,1/2-z
3 -x,-y,-z
4 x,1/2-y,1/2+z

loop_
_atom_site_label
_atom_site_type_symbol
_atom_site_thermal_displace_type
_atom_site_fract_x
_atom_site_fract_y
_atom_site_fract_z
_atom_site_occupancy
_atom_site_U_iso_or_equiv
_atom_site_calc_flag
_atom_site_refinement_flags
_atom_site_disorder_assembly
_atom_site_disorder_group
Ag Ag Uiso 0.30655(2) 0.01152(2) 0.19086(2) 1.000 0.0153(1) . . . .
O1 O Uiso 0.29477(17) -0.01533(18) -0.2933(2) 1.000 0.0300(7) . . . .
O2 O Uiso 0.27965(17) -0.06464(17) -0.0722(2) 1.000 0.0242(6) . . . .
O3 O Uiso 0.16022 0.0077(2) -0.2098(3) 1.000 0.0380(8) . . . .
N N Uiso 0.24436(17) -0.02385(19) -0.1922(3) 1.000 0.0176(7) . . . .
N1 N Uiso 0.32431(16) -0.15071(19) 0.2864(3) 1.000 0.0135(6) . . . .
N2 N Uiso 0.12575(14) 0.0026(2) 0.2510(2) 1.000 0.0144(6) . . . .
N3 N Uiso 0.28444(16) 0.18673(19) 0.1630(3) 1.000 0.0139(6) . . . .
C1 C Uiso 0.2540(2) -0.1691(2) 0.3896(3) 1.000 0.0157(7) . . . .
C2 C Uiso 0.1551(2) -0.1952(2) 0.3106(3) 1.000 0.0178(8) . . . .
C3 C Uiso 0.1125(2) -0.1104(2) 0.1990(3) 1.000 0.0171(8) . . . .
C4 C Uiso 0.0767(2) 0.0194(3) 0.3804(3) 1.000 0.0218(8) . . . .
C5 C Uiso 0.0880(2) 0.0776(2) 0.1329(3) 1.000 0.0159(8) . . . .
C6 C Uiso 0.1089(2) 0.1973(3) 0.1704(4) 1.000 0.0196(8) . . . .
C7 C Uiso 0.2090(2) 0.2218(2) 0.2488(3) 1.000 0.0176(8) . . . .
C8 C Uiso 0.32740(19) 0.2624(2) 0.1033(3) 1.000 0.0132(7) . . . .
C9 C Uiso 0.40315(19) 0.2475(2) 0.0104(3) 1.000 0.0126(7) . . . .
C10 C Uiso 0.4477(2) 0.3418(2) -0.0328(3) 1.000 0.0151(7) . . . .
C11 C Uiso 0.5188(2) 0.3351(2) -0.1226(3) 1.000 0.0146(7) . . . .
C12 C Uiso 0.54825(19) 0.2332(2) -0.1689(3) 1.000 0.0133(7) . . . .
C13 C Uiso 0.50257(19) 0.1397(2) -0.1273(3) 1.000 0.0140(7) . . . .
C14 C Uiso 0.43088(19) 0.1461(2) -0.0393(3) 1.000 0.0140(7) . . . .
C15 C Uiso 0.37711(19) -0.2324(2) 0.2656(3) 1.000 0.0138(7) . . . .

loop_
_atom_type_symbol
_atom_type_description
_atom_type_scat_dispersion_real
_atom_type_scat_dispersion_imag
_atom_type_scat_source
C C 0.0033 0.0016 ' International Tables Vol C Tables 4.2.6.8 and 6.1.1.4'
Ag Ag -0.8971 1.1015 ' International Tables Vol C Tables 4.2.6.8 and 6.1.1.4'
N N 0.0061 0.0033 ' International Tables Vol C Tables 4.2.6.8 and 6.1.1.4'
O O 0.0106 0.0060 ' International Tables Vol C Tables 4.2.6.8 and 6.1.1.4'

loop_
_geom_angle_atom_site_label_1
_geom_angle_atom_site_label_2
_geom_angle_atom_site_label_3
_geom_angle
_geom_angle_site_symmetry_1
_geom_angle_site_symmetry_2
_geom_angle_site_symmetry_3
_geom_angle_publ_flag
O2 Ag N1 92.55(9) . . . yes
O2 Ag N2 98.73(7) . . . yes
O2 Ag N3 104.16(9) . . . yes
N1 Ag N2 86.67(8) . . . yes
N1 Ag N3 162.72(11) . . . yes
N2 Ag N3 86.49(9) . . . yes
Ag O2 N 132.55(18) . . . yes
O1 N O2 119.3(2) . . . yes
O1 N O3 120.5(3) . . . yes
O2 N O3 120.2(3) . . . yes
Ag N1 C1 110.33(16) . . . yes
Ag N1 C15 133.9(2) . . . yes
C1 N1 C15 115.6(2) . . . yes
Ag N2 C3 93.17(15) . . . yes
Ag N2 C4 136.38(16) . . . yes
Ag N2 C5 94.88(15) . . . yes
C3 N2 C4 110.1(2) . . . yes
C3 N2 C5 109.23(19) . . . yes
C4 N2 C5 110.4(2) . . . yes
Ag N3 C7 109.09(17) . . . yes
Ag N3 C8 134.4(2) . . . yes
C7 N3 C8 116.1(2) . . . yes
N1 C1 C2 112.2(2) . . . yes
C1 C2 C3 115.8(2) . . . no
N2 C3 C2 113.5(2) . . . yes
N2 C5 C6 113.1(2) . . . yes
C5 C6 C7 115.8(3) . . . no
N3 C7 C6 112.3(2) . . . yes
N3 C8 C9 126.0(2) . . . yes
C8 C9 C10 117.0(2) . . . no
C8 C9 C14 124.0(2) . . . no
C10 C9 C14 119.0(2) . . . no
C9 C10 C11 120.7(2) . . . no
C10 C11 C12 120.2(2) . . . no
C11 C12 C13 118.8(2) . . . no
C11 C12 C15 117.2(2) . . 3_655 no
C13 C12 C15 123.9(2) . . 3_655 no
C12 C13 C14 121.2(2) . . . no
C9 C14 C13 120.1(2) . . . no
N1 C15 C12 125.2(2) . . 3_655 yes

loop_
_geom_bond_atom_site_label_1
_geom_bond_atom_site_label_2
_geom_bond_distance
_geom_bond_site_symmetry_1
_geom_bond_site_symmetry_2
_geom_bond_publ_flag
Ag O2 2.580(2) . . yes
Ag N1 2.177(3) . . yes
Ag N2 2.691(2) . . yes
Ag N3 2.182(3) . . yes
O1 N 1.250(3) . . yes
O2 N 1.257(3) . . yes
O3 N 1.242(3) . . yes
N1 C1 1.481(4) . . yes
N1 C15 1.279(3) . . yes
N2 C3 1.470(4) . . yes
N2 C4 1.471(3) . . yes
N2 C5 1.471(3) . . yes
N3 C7 1.474(4) . . yes
N3 C8 1.273(4) . . yes
C1 C2 1.525(4) . . no
C2 C3 1.530(4) . . no
C5 C6 1.528(4) . . no
C6 C7 1.533(4) . . no
C8 C9 1.469(4) . . no
C9 C10 1.400(4) . . no
C9 C14 1.399(4) . . no
C10 C11 1.387(4) . . no
C11 C12 1.402(4) . . no
C12 C13 1.395(4) . . no
C12 C15 1.469(4) . 3_655 no
C13 C14 1.382(4) . . no

loop_
_geom_torsion_atom_site_label_1
_geom_torsion_atom_site_label_2
_geom_torsion_atom_site_label_3
_geom_torsion_atom_site_label_4
_geom_torsion
_geom_torsion_site_symmetry_1
_geom_torsion_site_symmetry_2
_geom_torsion_site_symmetry_3
_geom_torsion_site_symmetry_4
_geom_torsion_publ_flag
N1 Ag O2 N 162.4(3) . . . . no
N2 Ag O2 N 75.4(3) . . . . no
N3 Ag O2 N -13.2(3) . . . . no
O2 Ag N1 C1 -122.58(18) . . . . no
O2 Ag N1 C15 52.5(3) . . . . no
N2 Ag N1 C1 -23.97(18) . . . . no
N2 Ag N1 C15 151.1(3) . . . . no
O2 Ag N2 C3 48.58(15) . . . . no
O2 Ag N2 C4 172.4(3) . . . . no
O2 Ag N2 C5 -61.04(15) . . . . no
N1 Ag N2 C3 -43.49(15) . . . . no
N1 Ag N2 C4 80.3(3) . . . . no
N1 Ag N2 C5 -153.12(16) . . . . no
N3 Ag N2 C3 152.38(15) . . . . no
N3 Ag N2 C4 -83.9(3) . . . . no
N3 Ag N2 C5 42.76(16) . . . . no
O2 Ag N3 C7 123.23(18) . . . . no
O2 Ag N3 C8 -64.9(3) . . . . no
N2 Ag N3 C7 25.10(18) . . . . no
N2 Ag N3 C8 -163.1(3) . . . . no
Ag O2 N O1 119.0(3) . . . . no
Ag O2 N O3 -61.0(4) . . . . no
Ag N1 C1 C2 77.9(2) . . . . no
C15 N1 C1 C2 -98.2(3) . . . . no
Ag N1 C15 C12 5.4(5) . . . 3_655 no
C1 N1 C15 C12 -179.8(3) . . . 3_655 no
Ag N2 C3 C2 80.1(2) . . . . no
C4 N2 C3 C2 -62.3(3) . . . . no
C5 N2 C3 C2 176.4(2) . . . . no
Ag N2 C5 C6 -78.2(2) . . . . no
C3 N2 C5 C6 -173.3(2) . . . . no
C4 N2 C5 C6 65.6(3) . . . . no
Ag N3 C7 C6 -80.0(2) . . . . no
C8 N3 C7 C6 106.5(3) . . . . no
Ag N3 C8 C9 10.1(5) . . . . no
C7 N3 C8 C9 -178.5(3) . . . . no
N1 C1 C2 C3 -56.5(3) . . . . no
C1 C2 C3 N2 -43.7(3) . . . . no
N2 C5 C6 C7 41.5(4) . . . . no
C5 C6 C7 N3 58.6(3) . . . . no
N3 C8 C9 C10 -173.8(3) . . . . no
N3 C8 C9 C14 7.8(5) . . . . no
C8 C9 C10 C11 -178.9(3) . . . . no
C14 C9 C10 C11 -0.5(4) . . . . no
C8 C9 C14 C13 179.6(3) . . . . no
C10 C9 C14 C13 1.3(4) . . . . no
C9 C10 C11 C12 -1.3(4) . . . . no
C10 C11 C12 C13 2.2(4) . . . . no
C10 C11 C12 C15 179.1(3) . . . 3_655 no
C11 C12 C13 C14 -1.4(4) . . . . no
C15 C12 C13 C14 -178.1(3) 3_655 . . . no
C11 C12 C15 N1 160.1(3) . . 3_655 3_655 no
C13 C12 C15 N1 -23.2(4) . . 3_655 3_655 no
C12 C13 C14 C9 -0.3(4) . . . . no
